data_4501635
loop_
_publ_author_name
'Chandrasekhar, Vadapalli'
'Singh, Puja'

_publ_section_title
;
 In Situ Generated Hydrated Diorganotin Cations as Synthons for
 Hydrogen-Bonded and Coordination-Driven 1D-, 2D-, and 3D-Assemblies
;
_journal_issue 7
_journal_name_full 'Crystal Growth &amp; Design'
_journal_page_first 3077
_journal_paper_doi 10.1021/cg100179q
_journal_volume 10
_journal_year 2010
_chemical_formula_moiety 'C39 H57 N2 O14 S2 Sn2, C H3 O'
_chemical_formula_sum 'C40 H60 N2 O15 S2 Sn2'
_chemical_formula_weight 1110.40
_chemical_name_common 'organotin sulfonate'
_chemical_name_systematic
;
 ?
;
_space_group_IT_number 14
_symmetry_cell_setting monoclinic
_symmetry_space_group_name_Hall '-P 2ybc'
_symmetry_space_group_name_H-M 'P 1 21/c 1'
_atom_sites_solution_hydrogens geom
_atom_sites_solution_primary direct
_atom_sites_solution_secondary difmap
_audit_creation_method SHELXL-97
_cell_angle_alpha 90.00
_cell_angle_beta 109.276(2)
_cell_angle_gamma 90.00
_cell_formula_units_Z 4
_cell_length_a 15.9172(19)
_cell_length_b 20.121(2)
_cell_length_c 15.5682(18)
_cell_measurement_reflns_used 4974
_cell_measurement_temperature 273(2)
_cell_measurement_theta_max 26.84
_cell_measurement_theta_min 2.44
_cell_volume 4706.5(9)
_computing_cell_refinement 'Bruker SMART'
_computing_data_collection 'Bruker SMART'
_computing_data_reduction 'Bruker SAINT'
_computing_molecular_graphics 'Bruker SHELXTL'
_computing_publication_material 'Bruker SHELXTL'
_computing_structure_refinement 'Bruker SHELXTL'
_computing_structure_solution 'Bruker SHELXTL'
_diffrn_ambient_temperature 273(2)
_diffrn_measured_fraction_theta_full 0.991
_diffrn_measured_fraction_theta_max 0.991
_diffrn_measurement_device_type 'CCD area detector'
_diffrn_measurement_method 'phi and omega scans'
_diffrn_radiation_monochromator graphite
_diffrn_radiation_source 'sealed tube'
_diffrn_radiation_type MoK\a
_diffrn_radiation_wavelength 0.71073
_diffrn_reflns_av_R_equivalents 0.0000
_diffrn_reflns_av_sigmaI/netI 0.0446
_diffrn_reflns_limit_h_max 19
_diffrn_reflns_limit_h_min -20
_diffrn_reflns_limit_k_max 25
_diffrn_reflns_limit_k_min 0
_diffrn_reflns_limit_l_max 19
_diffrn_reflns_limit_l_min 0
_diffrn_reflns_number 10173
_diffrn_reflns_theta_full 26.99
_diffrn_reflns_theta_max 26.99
_diffrn_reflns_theta_min 2.44
_exptl_absorpt_coefficient_mu 1.216
_exptl_absorpt_correction_T_max 0.945
_exptl_absorpt_correction_T_min 0.910
_exptl_absorpt_correction_type empirical
_exptl_absorpt_process_details SADABS
_exptl_crystal_colour colorless
_exptl_crystal_density_diffrn 1.567
_exptl_crystal_density_method 'not measured'
_exptl_crystal_description 'cuboidal blocks'
_exptl_crystal_F_000 2264
_exptl_crystal_size_max 0.1
_exptl_crystal_size_mid 0.06
_exptl_crystal_size_min 0.05
_refine_diff_density_max 6.045
_refine_diff_density_min -1.522
_refine_diff_density_rms 0.250
_refine_ls_extinction_method none
_refine_ls_goodness_of_fit_ref 1.055
_refine_ls_hydrogen_treatment constr
_refine_ls_matrix_type full
_refine_ls_number_parameters 558
_refine_ls_number_reflns 10173
_refine_ls_number_restraints 1
_refine_ls_restrained_S_all 1.055
_refine_ls_R_factor_all 0.1066
_refine_ls_R_factor_gt 0.0732
_refine_ls_shift/su_max 0.001
_refine_ls_shift/su_mean 0.000
_refine_ls_structure_factor_coef Fsqd
_refine_ls_weighting_details 'calc w=1/[\s^2^(Fo^2^)+(0.1432P)^2^+3.8230P] where P=(Fo^2^+2Fc^2^)/3'
_refine_ls_weighting_scheme calc
_refine_ls_wR_factor_gt 0.1827
_refine_ls_wR_factor_ref 0.2350
_reflns_number_gt 6699
_reflns_number_total 10173
_reflns_threshold_expression >2sigma(I)
_cod_data_source_file cg100179q_si_010.cif
_cod_data_source_block vc
_cod_depositor_comments
;
The following automatic conversions were performed:

'_symmetry_cell_setting' value 'Monoclinic' changed to 'monoclinic'
according to /home/saulius/struct/CIF-dictionaries/cif_core.dic
dictionary named 'cif_core.dic' version 2.4.2 from
2011-04-26.

'_exptl_absorpt_correction_type' value 'Empirical'
changed to 'empirical' according to
/home/saulius/struct/CIF-dictionaries/cif_core.dic dictionary named
'cif_core.dic' version 2.4.2 from 2011-04-26.

Automatic conversion script
Id: cif_fix_values 1715 2011-07-08 13:25:40Z adriana 
;
_cod_original_cell_volume 4706.5(10)
_cod_original_sg_symbol_H-M 'P2(1)/c  '
_cod_database_code 4501635

loop_
_symmetry_equiv_pos_as_xyz
'x, y, z'
'-x, y+1/2, -z+1/2'
'-x, -y, -z'
'x, -y-1/2, z-1/2'

loop_
_atom_site_label
_atom_site_type_symbol
_atom_site_fract_x
_atom_site_fract_y
_atom_site_fract_z
_atom_site_U_iso_or_equiv
_atom_site_adp_type
_atom_site_occupancy
_atom_site_symmetry_multiplicity
_atom_site_calc_flag
_atom_site_refinement_flags
Sn1 Sn 0.48656(3) 0.74062(3) 0.48891(3) 0.04311(18) Uani 1 1 d .
Sn2 Sn -0.00722(3) 0.748045(18) 0.49302(3) 0.03237(16) Uani 1 1 d .
S1 S 0.11145(10) 0.62161(7) 0.42665(11) 0.0363(4) Uani 1 1 d .
S2 S -0.11639(10) 0.87806(7) 0.56716(11) 0.0369(4) Uani 1 1 d .
O10 O -0.1229(3) 0.7676(2) 0.3680(3) 0.0418(10) Uani 1 1 d .
O3 O 0.1073(3) 0.7277(2) 0.6159(3) 0.0416(10) Uani 1 1 d .
O1 O 0.3917(3) 0.7665(2) 0.5637(4) 0.0522(13) Uani 1 1 d .
O6 O 0.1078(3) 0.5895(2) 0.3432(3) 0.0503(12) Uani 1 1 d .
N1 N 0.1743(3) 0.7744(2) 0.6480(3) 0.0361(11) Uani 1 1 d .
O5 O 0.1976(3) 0.6505(2) 0.4761(3) 0.0482(11) Uani 1 1 d .
C31 C 0.0880(4) 0.5613(3) 0.4995(4) 0.0303(12) Uani 1 1 d .
O4 O 0.0392(3) 0.6711(2) 0.4111(3) 0.0400(10) Uani 1 1 d .
C27 C -0.2598(4) 0.7315(3) 0.3752(4) 0.0369(14) Uani 1 1 d .
H27 H -0.2574 0.7646 0.4176 0.044 Uiso 1 1 calc R
C30 C 0.0092(4) 0.5222(3) 0.4684(4) 0.0278(11) Uani 1 1 d .
C14 C 0.2427(4) 0.7715(3) 0.6164(4) 0.0373(13) Uani 1 1 d .
H14 H 0.2449 0.7389 0.5749 0.045 Uiso 1 1 calc R
C32 C 0.1451(4) 0.5561(3) 0.5873(4) 0.0414(14) Uani 1 1 d .
H32 H 0.1967 0.5817 0.6059 0.050 Uiso 1 1 calc R
N2 N -0.1917(3) 0.7237(3) 0.3404(3) 0.0375(11) Uani 1 1 d .
O2 O 0.4378(4) 0.8661(3) 0.6275(4) 0.0743(17) Uani 1 1 d .
C25 C -0.3343(5) 0.6407(4) 0.2834(5) 0.0502(17) Uani 1 1 d .
H25 H -0.3823 0.6116 0.2643 0.060 Uiso 1 1 calc R
C23 C -0.1931(5) 0.6772(4) 0.2787(4) 0.0491(17) Uani 1 1 d .
H23 H -0.1458 0.6732 0.2564 0.059 Uiso 1 1 calc R
C33 C 0.1265(4) 0.5130(3) 0.6489(4) 0.0404(14) Uani 1 1 d .
H33 H 0.1655 0.5101 0.7083 0.048 Uiso 1 1 calc R
C9 C 0.3869(4) 0.8168(4) 0.6093(5) 0.0488(17) Uani 1 1 d .
C29 C -0.0521(4) 0.5246(3) 0.3776(4) 0.0369(13) Uani 1 1 d .
H29 H -0.0403 0.5527 0.3356 0.044 Uiso 1 1 calc R
C10 C 0.3104(4) 0.8182(3) 0.6470(4) 0.0391(14) Uani 1 1 d .
C12 C 0.2355(4) 0.8645(4) 0.7419(5) 0.0483(17) Uani 1 1 d .
H12 H 0.2323 0.8957 0.7848 0.058 Uiso 1 1 calc R
C11 C 0.3066(4) 0.8648(3) 0.7108(5) 0.0487(17) Uani 1 1 d .
H11 H 0.3517 0.8960 0.7324 0.058 Uiso 1 1 calc R
C13 C 0.1701(4) 0.8192(3) 0.7109(4) 0.0441(15) Uani 1 1 d .
H13 H 0.1223 0.8188 0.7327 0.053 Uiso 1 1 calc R
C26 C -0.3317(4) 0.6892(3) 0.3459(4) 0.0439(15) Uani 1 1 d .
C24 C -0.2648(5) 0.6354(4) 0.2486(5) 0.0533(18) Uani 1 1 d .
H24 H -0.2669 0.6034 0.2048 0.064 Uiso 1 1 calc R
O7 O -0.0478(3) 0.8266(2) 0.5790(3) 0.0420(10) Uani 1 1 d .
O9 O -0.1128(3) 0.9078(2) 0.6518(3) 0.0518(12) Uani 1 1 d .
O8 O -0.2035(3) 0.8523(2) 0.5142(3) 0.0504(12) Uani 1 1 d .
C36 C -0.0114(4) 0.9779(3) 0.5309(4) 0.0308(12) Uani 1 1 d .
C15 C 0.0523(4) 0.8274(3) 0.4433(4) 0.0374(14) Uani 1 1 d .
H15A H 0.0069 0.8608 0.4180 0.045 Uiso 1 1 calc R
H15B H 0.0972 0.8475 0.4949 0.045 Uiso 1 1 calc R
C35 C -0.0895(4) 0.9389(3) 0.4981(4) 0.0317(12) Uani 1 1 d .
C38 C 0.1209(4) 1.0135(3) 0.6510(4) 0.0423(15) Uani 1 1 d .
H38 H 0.1579 1.0111 0.7113 0.051 Uiso 1 1 calc R
C19 C -0.0680(4) 0.6695(3) 0.5418(5) 0.0400(14) Uani 1 1 d .
H19A H -0.1095 0.6477 0.4893 0.048 Uiso 1 1 calc R
H19B H -0.0220 0.6374 0.5709 0.048 Uiso 1 1 calc R
C37 C 0.0467(4) 0.9755(3) 0.6224(4) 0.0379(13) Uani 1 1 d .
H37 H 0.0335 0.9472 0.6635 0.046 Uiso 1 1 calc R
C28 C -0.4051(4) 0.6975(4) 0.3864(5) 0.0489(17) Uani 1 1 d .
O11 O -0.4624(4) 0.6547(3) 0.3752(4) 0.0721(16) Uani 1 1 d .
C34 C -0.1426(4) 0.9433(3) 0.4098(4) 0.0400(14) Uani 1 1 d .
H34 H -0.1938 0.9176 0.3892 0.048 Uiso 1 1 calc R
C16 C 0.0948(5) 0.8114(3) 0.3729(5) 0.0515(18) Uani 1 1 d .
H16A H 0.0535 0.7855 0.3246 0.062 Uiso 1 1 calc R
H16B H 0.1473 0.7843 0.4004 0.062 Uiso 1 1 calc R
C20 C -0.1172(5) 0.6849(4) 0.6072(5) 0.0559(19) Uani 1 1 d .
H20A H -0.1693 0.7112 0.5758 0.067 Uiso 1 1 calc R
H20B H -0.0791 0.7117 0.6565 0.067 Uiso 1 1 calc R
O12 O -0.4018(3) 0.7506(2) 0.4334(4) 0.0529(13) Uani 1 1 d .
C17 C 0.1215(5) 0.8735(4) 0.3320(5) 0.061(2) Uani 1 1 d .
H17A H 0.1433 0.8605 0.2831 0.073 Uiso 1 1 calc R
H17B H 0.0694 0.9012 0.3060 0.073 Uiso 1 1 calc R
C21 C -0.1461(6) 0.6241(4) 0.6467(6) 0.069(2) Uani 1 1 d .
H21A H -0.0940 0.5974 0.6772 0.083 Uiso 1 1 calc R
H21B H -0.1718 0.6382 0.6922 0.083 Uiso 1 1 calc R
C18 C 0.1927(6) 0.9135(4) 0.4014(6) 0.076(3) Uani 1 1 d .
H18A H 0.1695 0.9304 0.4467 0.115 Uiso 1 1 calc R
H18B H 0.2106 0.9500 0.3716 0.115 Uiso 1 1 calc R
H18C H 0.2432 0.8856 0.4298 0.115 Uiso 1 1 calc R
C7 C 0.3534(5) 0.8815(4) 0.2643(6) 0.068(2) Uani 1 1 d .
H7A H 0.3628 0.8576 0.2142 0.082 Uiso 1 1 calc R
H7B H 0.2917 0.8754 0.2602 0.082 Uiso 1 1 calc R
C22 C -0.2119(6) 0.5820(4) 0.5784(7) 0.086(3) Uani 1 1 d .
H22A H -0.2642 0.6077 0.5485 0.130 Uiso 1 1 calc R
H22B H -0.2277 0.5447 0.6084 0.130 Uiso 1 1 calc R
H22C H -0.1864 0.5664 0.5342 0.130 Uiso 1 1 calc R
C8 C 0.3702(6) 0.9533(5) 0.2554(7) 0.090(3) Uani 1 1 d .
H8A H 0.3665 0.9767 0.3077 0.135 Uiso 1 1 calc R
H8B H 0.3265 0.9706 0.2016 0.135 Uiso 1 1 calc R
H8C H 0.4285 0.9591 0.2509 0.135 Uiso 1 1 calc R
O13 O 0.5482(3) 0.8284(3) 0.5543(4) 0.0657(15) Uani 1 1 d .
O15 O 0.3698(4) 0.6450(3) 0.4623(5) 0.0793(17) Uani 1 1 d D
H101 H 0.3283 0.6545 0.4803 0.119 Uiso 1 1 calc RD
C5 C 0.3943(5) 0.7809(4) 0.3672(5) 0.0558(18) Uani 1 1 d .
H5A H 0.3970 0.7553 0.3154 0.067 Uiso 1 1 calc R
H5B H 0.3345 0.7772 0.3698 0.067 Uiso 1 1 calc R
C1 C 0.5702(6) 0.6774(6) 0.5933(6) 0.092(3) Uani 1 1 d .
H1A H 0.5690 0.6336 0.5668 0.110 Uiso 1 1 calc R
H1B H 0.6306 0.6938 0.6082 0.110 Uiso 1 1 calc R
C40 C 0.3823(8) 0.5752(4) 0.4664(8) 0.116(4) Uani 1 1 d .
H40A H 0.4271 0.5636 0.4403 0.174 Uiso 1 1 calc R
H40B H 0.3273 0.5537 0.4330 0.174 Uiso 1 1 calc R
H40C H 0.4008 0.5609 0.5287 0.174 Uiso 1 1 calc R
C6 C 0.4136(5) 0.8519(4) 0.3542(6) 0.065(2) Uani 1 1 d .
H6A H 0.4750 0.8557 0.3565 0.078 Uiso 1 1 calc R
H6B H 0.4068 0.8777 0.4041 0.078 Uiso 1 1 calc R
C3 C 0.6259(7) 0.6274(5) 0.7456(6) 0.085(3) Uani 1 1 d .
H3A H 0.6837 0.6450 0.7493 0.102 Uiso 1 1 calc R
H3B H 0.6197 0.6319 0.8053 0.102 Uiso 1 1 calc R
C2 C 0.5530(7) 0.6689(5) 0.6768(6) 0.094(3) Uani 1 1 d .
H2A H 0.4960 0.6471 0.6649 0.113 Uiso 1 1 calc R
H2B H 0.5496 0.7122 0.7028 0.113 Uiso 1 1 calc R
C4 C 0.6224(7) 0.5575(5) 0.7221(7) 0.089(3) Uani 1 1 d .
H4A H 0.5625 0.5416 0.7082 0.133 Uiso 1 1 calc R
H4B H 0.6611 0.5329 0.7725 0.133 Uiso 1 1 calc R
H4C H 0.6412 0.5518 0.6700 0.133 Uiso 1 1 calc R
O14 O 0.6445(5) 0.9149(4) 0.5109(7) 0.129(3) Uani 1 1 d .
C39 C 0.6255(7) 0.9757(6) 0.4739(9) 0.126(4) Uani 1 1 d .
H39A H 0.5921 1.0001 0.5048 0.190 Uiso 1 1 calc R
H39B H 0.5909 0.9716 0.4106 0.190 Uiso 1 1 calc R
H39C H 0.6798 0.9989 0.4798 0.190 Uiso 1 1 calc R

loop_
_atom_site_aniso_label
_atom_site_aniso_U_11
_atom_site_aniso_U_22
_atom_site_aniso_U_33
_atom_site_aniso_U_23
_atom_site_aniso_U_13
_atom_site_aniso_U_12
Sn1 0.0351(3) 0.0524(3) 0.0462(3) 0.0004(2) 0.0193(2) 0.00610(19)
Sn2 0.0284(3) 0.0299(3) 0.0452(3) 0.00575(16) 0.0206(2) -0.00149(15)
S1 0.0396(8) 0.0287(7) 0.0497(9) -0.0004(6) 0.0271(7) -0.0047(6)
S2 0.0398(9) 0.0274(7) 0.0531(10) -0.0012(6) 0.0282(8) -0.0042(6)
O10 0.027(2) 0.047(3) 0.052(3) 0.006(2) 0.014(2) -0.0047(19)
O3 0.036(2) 0.038(2) 0.052(3) 0.004(2) 0.017(2) -0.0018(19)
O1 0.049(3) 0.049(3) 0.074(3) -0.021(2) 0.041(3) -0.014(2)
O6 0.067(3) 0.045(3) 0.056(3) -0.005(2) 0.042(3) -0.006(2)
N1 0.032(3) 0.032(3) 0.048(3) 0.004(2) 0.017(2) 0.004(2)
O5 0.042(3) 0.040(3) 0.071(3) -0.002(2) 0.031(2) -0.007(2)
C31 0.033(3) 0.024(3) 0.042(3) -0.001(2) 0.023(3) 0.000(2)
O4 0.043(2) 0.030(2) 0.053(3) 0.0048(19) 0.025(2) 0.0018(18)
C27 0.040(3) 0.031(3) 0.048(4) -0.003(3) 0.026(3) -0.001(3)
C30 0.033(3) 0.020(2) 0.032(3) 0.000(2) 0.012(2) 0.000(2)
C14 0.034(3) 0.040(3) 0.043(4) -0.001(3) 0.019(3) 0.004(3)
C32 0.034(3) 0.038(3) 0.050(4) -0.007(3) 0.011(3) -0.009(3)
N2 0.036(3) 0.041(3) 0.039(3) 0.006(2) 0.017(2) 0.006(2)
O2 0.065(4) 0.071(4) 0.107(5) -0.032(3) 0.055(3) -0.028(3)
C25 0.045(4) 0.053(4) 0.050(4) -0.009(3) 0.011(3) -0.012(3)
C23 0.050(4) 0.058(4) 0.049(4) -0.007(3) 0.029(3) 0.013(3)
C33 0.041(3) 0.038(3) 0.038(3) 0.003(3) 0.008(3) -0.002(3)
C9 0.037(4) 0.063(5) 0.052(4) 0.004(3) 0.022(3) -0.004(3)
C29 0.044(3) 0.030(3) 0.037(3) 0.005(2) 0.014(3) -0.001(3)
C10 0.041(3) 0.042(4) 0.037(3) 0.003(3) 0.016(3) 0.005(3)
C12 0.044(4) 0.057(4) 0.047(4) -0.011(3) 0.019(3) 0.003(3)
C11 0.044(4) 0.046(4) 0.059(4) -0.012(3) 0.020(3) -0.001(3)
C13 0.042(4) 0.055(4) 0.041(4) 0.000(3) 0.021(3) 0.009(3)
C26 0.035(3) 0.048(4) 0.049(4) 0.000(3) 0.015(3) 0.000(3)
C24 0.052(4) 0.052(4) 0.058(5) -0.017(3) 0.021(4) 0.001(3)
O7 0.049(3) 0.030(2) 0.057(3) 0.0035(19) 0.031(2) 0.0012(19)
O9 0.068(3) 0.047(3) 0.057(3) -0.004(2) 0.042(3) -0.005(2)
O8 0.042(3) 0.040(3) 0.078(3) -0.005(2) 0.032(2) -0.009(2)
C36 0.034(3) 0.020(3) 0.041(3) 0.000(2) 0.016(3) 0.001(2)
C15 0.041(3) 0.029(3) 0.052(4) 0.006(3) 0.029(3) -0.004(2)
C35 0.031(3) 0.026(3) 0.039(3) -0.001(2) 0.013(3) 0.001(2)
C38 0.043(4) 0.039(3) 0.037(3) -0.001(3) 0.001(3) 0.000(3)
C19 0.041(3) 0.032(3) 0.056(4) 0.006(3) 0.028(3) -0.007(3)
C37 0.045(4) 0.034(3) 0.034(3) 0.002(3) 0.012(3) -0.004(3)
C28 0.038(4) 0.068(5) 0.047(4) -0.004(3) 0.023(3) -0.007(3)
O11 0.060(3) 0.076(4) 0.091(4) -0.010(3) 0.039(3) -0.028(3)
C34 0.038(3) 0.029(3) 0.050(4) -0.004(3) 0.010(3) -0.008(3)
C16 0.059(4) 0.049(4) 0.062(4) 0.006(3) 0.039(4) -0.006(3)
C20 0.073(5) 0.048(4) 0.064(5) 0.006(3) 0.047(4) -0.004(4)
O12 0.040(3) 0.067(3) 0.063(3) -0.012(2) 0.032(3) -0.007(2)
C17 0.072(5) 0.063(5) 0.066(5) 0.011(4) 0.046(4) -0.016(4)
C21 0.074(6) 0.067(5) 0.086(6) 0.015(5) 0.052(5) -0.009(4)
C18 0.080(6) 0.063(5) 0.103(7) 0.009(5) 0.054(5) -0.022(5)
C7 0.050(5) 0.082(6) 0.066(5) 0.015(4) 0.009(4) -0.003(4)
C22 0.082(6) 0.063(6) 0.142(9) 0.003(6) 0.074(6) -0.019(5)
C8 0.071(6) 0.074(6) 0.117(8) 0.031(6) 0.019(6) -0.003(5)
O13 0.053(3) 0.076(4) 0.077(4) -0.017(3) 0.034(3) -0.012(3)
O15 0.065(4) 0.064(4) 0.120(5) -0.012(3) 0.044(4) -0.002(3)
C5 0.060(5) 0.048(4) 0.054(4) -0.003(3) 0.011(4) 0.000(4)
C1 0.064(6) 0.139(10) 0.075(6) 0.007(6) 0.027(5) 0.030(6)
C40 0.115(9) 0.041(5) 0.163(11) -0.022(6) 0.006(8) -0.005(5)
C6 0.051(4) 0.067(5) 0.074(6) 0.003(4) 0.015(4) -0.004(4)
C3 0.104(8) 0.074(6) 0.061(6) 0.014(5) 0.006(5) 0.024(5)
C2 0.131(9) 0.081(7) 0.075(6) 0.003(5) 0.042(6) 0.015(6)
C4 0.087(7) 0.076(7) 0.101(7) 0.006(6) 0.027(6) 0.018(5)
O14 0.084(5) 0.083(5) 0.251(10) 0.061(6) 0.098(6) 0.020(4)
C39 0.100(9) 0.106(9) 0.162(12) -0.037(9) 0.028(8) -0.020(8)

loop_
_atom_type_symbol
_atom_type_description
_atom_type_scat_dispersion_real
_atom_type_scat_dispersion_imag
_atom_type_scat_source
C C 0.0033 0.0016 'International Tables Vol C Tables 4.2.6.8 and 6.1.1.4'
H H 0.0000 0.0000 'International Tables Vol C Tables 4.2.6.8 and 6.1.1.4'
N N 0.0061 0.0033 'International Tables Vol C Tables 4.2.6.8 and 6.1.1.4'
O O 0.0106 0.0060 'International Tables Vol C Tables 4.2.6.8 and 6.1.1.4'
S S 0.1246 0.1234 'International Tables Vol C Tables 4.2.6.8 and 6.1.1.4'
Sn Sn -0.6537 1.4246 'International Tables Vol C Tables 4.2.6.8 and 6.1.1.4'

loop_
_geom_angle_atom_site_label_1
_geom_angle_atom_site_label_2
_geom_angle_atom_site_label_3
_geom_angle
_geom_angle_site_symmetry_1
_geom_angle_site_symmetry_3
O13 Sn1 C5 100.6(3) . .
O13 Sn1 C1 93.3(4) . .
C5 Sn1 C1 165.8(4) . .
O13 Sn1 O12 78.94(18) . 1_655
C5 Sn1 O12 91.4(3) . 1_655
C1 Sn1 O12 88.4(3) . 1_655
O13 Sn1 O1 80.89(17) . .
C5 Sn1 O1 89.4(3) . .
C1 Sn1 O1 95.7(3) . .
O12 Sn1 O1 159.61(17) 1_655 .
C19 Sn2 C15 179.3(2) . .
C19 Sn2 O3 84.0(2) . .
C15 Sn2 O3 96.6(2) . .
C19 Sn2 O10 95.8(2) . .
C15 Sn2 O10 83.6(2) . .
O3 Sn2 O10 179.40(15) . .
C19 Sn2 O4 88.0(2) . .
C15 Sn2 O4 92.34(19) . .
O3 Sn2 O4 91.82(16) . .
O10 Sn2 O4 87.60(16) . .
C19 Sn2 O7 93.16(19) . .
C15 Sn2 O7 86.55(19) . .
O3 Sn2 O7 86.14(16) . .
O10 Sn2 O7 94.44(16) . .
O4 Sn2 O7 177.55(15) . .
O6 S1 O5 114.1(3) . .
O6 S1 O4 110.9(3) . .
O5 S1 O4 111.4(3) . .
O6 S1 C31 108.4(3) . .
O5 S1 C31 107.2(3) . .
O4 S1 C31 104.4(2) . .
O9 S2 O8 114.3(3) . .
O9 S2 O7 112.1(3) . .
O8 S2 O7 110.5(3) . .
O9 S2 C35 109.0(3) . .
O8 S2 C35 106.2(3) . .
O7 S2 C35 104.1(2) . .
N2 O10 Sn2 120.4(3) . .
N1 O3 Sn2 120.4(3) . .
C9 O1 Sn1 131.0(4) . .
C14 N1 C13 122.6(6) . .
C14 N1 O3 117.5(5) . .
C13 N1 O3 119.9(5) . .
C32 C31 C30 121.1(5) . .
C32 C31 S1 118.4(4) . .
C30 C31 S1 120.4(4) . .
S1 O4 Sn2 138.0(3) . .
N2 C27 C26 118.6(6) . .
C31 C30 C30 118.0(6) . 3_566
C31 C30 C29 123.7(5) . .
C30 C30 C29 118.3(6) 3_566 .
N1 C14 C10 118.6(6) . .
C31 C32 C33 120.7(6) . .
C23 N2 O10 120.1(5) . .
C23 N2 C27 122.5(6) . .
O10 N2 C27 117.4(5) . .
C26 C25 C24 119.5(6) . .
N2 C23 C24 119.3(6) . .
C29 C33 C32 120.1(6) 3_566 .
O1 C9 O2 127.8(6) . .
O1 C9 C10 116.1(6) . .
O2 C9 C10 116.0(6) . .
C33 C29 C30 121.8(5) 3_566 .
C11 C10 C14 119.4(6) . .
C11 C10 C9 121.5(6) . .
C14 C10 C9 119.1(6) . .
C13 C12 C11 120.4(6) . .
C12 C11 C10 119.3(6) . .
C12 C13 N1 119.6(6) . .
C25 C26 C27 120.1(6) . .
C25 C26 C28 122.0(6) . .
C27 C26 C28 117.9(6) . .
C23 C24 C25 120.1(6) . .
S2 O7 Sn2 138.6(3) . .
C35 C36 C37 123.1(5) . .
C35 C36 C36 119.1(6) . 3_576
C37 C36 C36 117.8(6) . 3_576
C16 C15 Sn2 117.8(4) . .
C34 C35 C36 120.5(5) . .
C34 C35 S2 117.7(4) . .
C36 C35 S2 121.6(4) . .
C37 C38 C34 120.5(6) . 3_576
C20 C19 Sn2 119.3(4) . .
C38 C37 C36 121.3(6) . .
O11 C28 O12 123.7(6) . .
O11 C28 C26 120.4(7) . .
O12 C28 C26 116.0(6) . .
C35 C34 C38 120.8(6) . 3_576
C15 C16 C17 112.6(6) . .
C19 C20 C21 114.0(6) . .
C28 O12 Sn1 104.9(4) . 1_455
C18 C17 C16 112.6(7) . .
C22 C21 C20 114.1(7) . .
C8 C7 C6 112.7(7) . .
C6 C5 Sn1 111.9(5) . .
C2 C1 Sn1 120.2(7) . .
C5 C6 C7 113.7(7) . .
C4 C3 C2 113.1(8) . .
C1 C2 C3 111.9(8) . .

loop_
_geom_bond_atom_site_label_1
_geom_bond_atom_site_label_2
_geom_bond_distance
_geom_bond_site_symmetry_2
Sn1 O13 2.111(5) .
Sn1 C5 2.137(7) .
Sn1 C1 2.146(9) .
Sn1 O12 2.228(4) 1_655
Sn1 O1 2.251(4) .
Sn2 C19 2.120(5) .
Sn2 C15 2.128(5) .
Sn2 O3 2.202(4) .
Sn2 O10 2.229(5) .
Sn2 O4 2.279(4) .
Sn2 O7 2.298(4) .
S1 O6 1.435(4) .
S1 O5 1.454(5) .
S1 O4 1.479(4) .
S1 C31 1.783(5) .
S2 O9 1.431(5) .
S2 O8 1.455(5) .
S2 O7 1.472(4) .
S2 C35 1.772(6) .
O10 N2 1.363(6) .
O3 N1 1.384(6) .
O1 C9 1.253(8) .
N1 C14 1.335(7) .
N1 C13 1.348(8) .
C31 C32 1.374(8) .
C31 C30 1.422(7) .
C27 N2 1.370(7) .
C27 C26 1.378(8) .
C30 C30 1.429(10) 3_566
C30 C29 1.429(8) .
C14 C10 1.390(8) .
C32 C33 1.396(8) .
N2 C23 1.336(8) .
O2 C9 1.253(8) .
C25 C26 1.370(9) .
C25 C24 1.387(9) .
C23 C24 1.371(9) .
C33 C29 1.350(8) 3_566
C9 C10 1.517(8) .
C29 C33 1.350(8) 3_566
C10 C11 1.382(8) .
C12 C13 1.347(9) .
C12 C11 1.371(9) .
C26 C28 1.508(9) .
C36 C35 1.415(8) .
C36 C37 1.421(8) .
C36 C36 1.442(11) 3_576
C15 C16 1.503(8) .
C35 C34 1.359(8) .
C38 C37 1.354(8) .
C38 C34 1.409(9) 3_576
C19 C20 1.507(8) .
C28 O11 1.224(8) .
C28 O12 1.285(8) .
C34 C38 1.409(9) 3_576
C16 C17 1.526(9) .
C20 C21 1.508(9) .
O12 Sn1 2.227(4) 1_455
C17 C18 1.514(11) .
C21 C22 1.487(12) .
C7 C8 1.485(11) .
C7 C6 1.531(11) .
O15 C40 1.417(10) .
C5 C6 1.488(10) .
C1 C2 1.424(12) .
C3 C4 1.450(12) .
C3 C2 1.540(12) .
O14 C39 1.344(13) .
